data_7017547
loop_
_publ_author_name
'Gholivand, Khodayar'
'Mahzouni, Hamid R.'
'Esrafili, Mehdi D.'

_publ_section_title
;
 Structure, bonding, electronic and energy aspects of a new family of
 early lanthanide (La, Ce and Nd) complexes with phosphoric triamides:
 Insights from experimental and DFT studies.
;
_journal_issue 5
_journal_name_full 'Dalton transactions (Cambridge, England : 2003)'
_journal_page_first 1597
_journal_page_last 1608
_journal_paper_doi 10.1039/c1dt11084e
_journal_volume 41
_journal_year 2012
_chemical_formula_moiety 'C30 H50 Br2 Cl3 La N6 O8 P2'
_chemical_formula_sum 'C30 H50 Br2 Cl3 La N6 O8 P2'
_chemical_formula_weight 1089.78
_chemical_name_systematic
;
?
;
_space_group_IT_number 15
_symmetry_cell_setting monoclinic
_symmetry_space_group_name_Hall '-C 2yc'
_symmetry_space_group_name_H-M 'C 1 2/c 1'
_atom_sites_solution_hydrogens mixed
_atom_sites_solution_primary direct
_atom_sites_solution_secondary difmap
_audit_creation_method SHELXL-97
_cell_angle_alpha 90.00
_cell_angle_beta 104.727(5)
_cell_angle_gamma 90.00
_cell_formula_units_Z 4
_cell_length_a 14.3399(7)
_cell_length_b 13.0234(7)
_cell_length_c 23.8310(12)
_cell_measurement_reflns_used 724
_cell_measurement_temperature 100(2)
_cell_measurement_theta_max 30
_cell_measurement_theta_min 3
_cell_volume 4304.3(4)
_computing_cell_refinement 'APEX2 (Bruker, 2005)'
_computing_data_collection 'APEX2 (Bruker, 2005)'
_computing_data_reduction 'APEX2 (Bruker, 2005)'
_computing_molecular_graphics 'SHELXTL ver. 5.1 (Sheldrick, 1998b)'
_computing_publication_material 'SHELXTL ver. 5.1 (Sheldrick, 1998b)'
_computing_structure_refinement 'SHELXTL ver. 5.1 (Sheldrick, 1998b)'
_computing_structure_solution 'SHELXTL ver. 5.1 (Sheldrick, 1998b)'
_diffrn_ambient_temperature 100(2)
_diffrn_measured_fraction_theta_full 0.993
_diffrn_measured_fraction_theta_max 0.993
_diffrn_measurement_device_type 'Bruker SMART APEX2 CCD area detector'
_diffrn_measurement_method 'phi and omega scans'
_diffrn_radiation_monochromator graphite
_diffrn_radiation_source 'fine-focus sealed tube'
_diffrn_radiation_type MoK\a
_diffrn_radiation_wavelength 0.71073
_diffrn_reflns_av_R_equivalents 0.0328
_diffrn_reflns_av_sigmaI/netI 0.0245
_diffrn_reflns_limit_h_max 18
_diffrn_reflns_limit_h_min -18
_diffrn_reflns_limit_k_max 16
_diffrn_reflns_limit_k_min -16
_diffrn_reflns_limit_l_max 30
_diffrn_reflns_limit_l_min -30
_diffrn_reflns_number 21968
_diffrn_reflns_theta_full 27.00
_diffrn_reflns_theta_max 27.00
_diffrn_reflns_theta_min 2.15
_exptl_absorpt_coefficient_mu 3.160
_exptl_absorpt_correction_T_max 0.526
_exptl_absorpt_correction_T_min 0.477
_exptl_absorpt_correction_type multi-scan
_exptl_absorpt_process_details 'APEX2 (Bruker, 2005)'
_exptl_crystal_colour colorless
_exptl_crystal_density_diffrn 1.682
_exptl_crystal_density_method 'not measured'
_exptl_crystal_description prism
_exptl_crystal_F_000 2176
_exptl_crystal_size_max 0.25
_exptl_crystal_size_mid 0.20
_exptl_crystal_size_min 0.20
_refine_diff_density_max 2.194
_refine_diff_density_min -0.834
_refine_diff_density_rms 0.093
_refine_ls_extinction_method none
_refine_ls_goodness_of_fit_ref 1.006
_refine_ls_hydrogen_treatment constr
_refine_ls_matrix_type full
_refine_ls_number_parameters 237
_refine_ls_number_reflns 4685
_refine_ls_number_restraints 0
_refine_ls_restrained_S_all 1.006
_refine_ls_R_factor_all 0.0327
_refine_ls_R_factor_gt 0.0274
_refine_ls_shift/su_max 0.001
_refine_ls_shift/su_mean 0.000
_refine_ls_structure_factor_coef Fsqd
_refine_ls_weighting_details 'calc w=1/[\s^2^(Fo^2^)+(0.0650P)^2^+2.2880P] where P=(Fo^2^+2Fc^2^)/3'
_refine_ls_weighting_scheme calc
_refine_ls_wR_factor_gt 0.0830
_refine_ls_wR_factor_ref 0.0868
_reflns_number_gt 4218
_reflns_number_total 4685
_reflns_threshold_expression I>2/s(I)
_cod_data_source_file c1dt11084e.txt
_cod_data_source_block LaBrPA
_cod_depositor_comments
;
The following automatic conversions were performed:

'_symmetry_cell_setting' value 'Monoclinic' changed to 'monoclinic'
according to /home/saulius/struct/CIF-dictionaries/cif_core.dic
dictionary named 'cif_core.dic' version 2.4.1 from 2010-06-29.

Automatic conversion script
Id: cif_fix_values 1715 2011-07-08 13:25:40Z adriana 
;
_cod_original_sg_symbol_H-M 'C 2/c'
_cod_database_code 7017547

loop_
_symmetry_equiv_pos_as_xyz
'x, y, z'
'-x, y, -z+1/2'
'x+1/2, y+1/2, z'
'-x+1/2, y+1/2, -z+1/2'
'-x, -y, -z'
'x, -y, z-1/2'
'-x+1/2, -y+1/2, -z'
'x+1/2, -y+1/2, z-1/2'

loop_
_atom_site_label
_atom_site_type_symbol
_atom_site_fract_x
_atom_site_fract_y
_atom_site_fract_z
_atom_site_U_iso_or_equiv
_atom_site_adp_type
_atom_site_occupancy
_atom_site_symmetry_multiplicity
_atom_site_calc_flag
_atom_site_refinement_flags
La1 La 0.0000 0.301338(15) 0.2500 0.00890(8) Uani 1 2 d S
Cl1 Cl 0.0000 0.51474(7) 0.2500 0.0195(2) Uani 1 2 d S
Cl2 Cl -0.11395(5) 0.13441(5) 0.19253(3) 0.01430(14) Uani 1 1 d .
P1 P 0.22249(5) 0.34701(5) 0.18835(3) 0.01022(15) Uani 1 1 d .
O1 O 0.13567(14) 0.32241(14) 0.20958(9) 0.0140(4) Uani 1 1 d .
O2 O 0.34696(15) 0.07449(15) 0.12297(9) 0.0181(4) Uani 1 1 d .
O3 O 0.13477(16) 0.54565(17) 0.03121(9) 0.0229(5) Uani 1 1 d .
N1 N 0.30479(16) 0.41567(17) 0.23362(10) 0.0126(5) Uani 1 1 d .
H1N H 0.3265 0.4755 0.2194 0.015 Uiso 1 1 d R
N2 N 0.27477(16) 0.24199(17) 0.17528(10) 0.0129(5) Uani 1 1 d .
N3 N 0.18977(16) 0.41599(17) 0.12908(10) 0.0129(5) Uani 1 1 d .
Br1 Br 0.51144(3) 0.33654(3) 0.486606(14) 0.03090(11) Uani 1 1 d .
C1 C 0.35252(19) 0.3934(2) 0.29185(12) 0.0123(5) Uani 1 1 d .
C2 C 0.43056(19) 0.4542(2) 0.31927(12) 0.0146(5) Uani 1 1 d .
H2A H 0.4519 0.5057 0.2985 0.018 Uiso 1 1 calc R
C3 C 0.4770(2) 0.4388(2) 0.37727(13) 0.0183(6) Uani 1 1 d .
H3A H 0.5278 0.4811 0.3958 0.022 Uiso 1 1 calc R
C4 C 0.4467(2) 0.3594(2) 0.40740(13) 0.0183(6) Uani 1 1 d .
C5 C 0.3705(2) 0.2968(2) 0.38045(13) 0.0182(6) Uani 1 1 d .
H5A H 0.3511 0.2437 0.4010 0.022 Uiso 1 1 calc R
C6 C 0.3229(2) 0.3136(2) 0.32247(12) 0.0142(5) Uani 1 1 d .
H6A H 0.2715 0.2717 0.3042 0.017 Uiso 1 1 calc R
C7 C 0.37920(19) 0.2283(2) 0.18379(13) 0.0157(6) Uani 1 1 d .
H7A H 0.4055 0.1912 0.2196 0.019 Uiso 1 1 calc R
H7B H 0.4104 0.2948 0.1867 0.019 Uiso 1 1 calc R
C8 C 0.3991(2) 0.1691(2) 0.13338(14) 0.0189(6) Uani 1 1 d .
H8A H 0.3814 0.2112 0.0987 0.023 Uiso 1 1 calc R
H8B H 0.4676 0.1548 0.1413 0.023 Uiso 1 1 calc R
C9 C 0.2455(2) 0.0905(2) 0.11329(13) 0.0187(6) Uani 1 1 d .
H9A H 0.2126 0.0248 0.1072 0.022 Uiso 1 1 calc R
H9B H 0.2223 0.1314 0.0785 0.022 Uiso 1 1 calc R
C10 C 0.2218(2) 0.1442(2) 0.16382(13) 0.0170(6) Uani 1 1 d .
H10A H 0.1530 0.1572 0.1553 0.020 Uiso 1 1 calc R
H10B H 0.2394 0.1007 0.1980 0.020 Uiso 1 1 calc R
C11 C 0.1280(2) 0.5068(2) 0.12960(12) 0.0153(5) Uani 1 1 d .
H11A H 0.1674 0.5658 0.1452 0.018 Uiso 1 1 calc R
H11B H 0.0841 0.4936 0.1538 0.018 Uiso 1 1 calc R
C12 C 0.0717(2) 0.5278(2) 0.06790(13) 0.0208(6) Uani 1 1 d .
H12A H 0.0304 0.4696 0.0534 0.025 Uiso 1 1 calc R
H12B H 0.0309 0.5875 0.0672 0.025 Uiso 1 1 calc R
C13 C 0.1930(2) 0.4577(2) 0.03012(13) 0.0221(6) Uani 1 1 d .
H13A H 0.2350 0.4706 0.0048 0.027 Uiso 1 1 calc R
H13B H 0.1520 0.3998 0.0146 0.027 Uiso 1 1 calc R
C14 C 0.2534(2) 0.4317(2) 0.09044(12) 0.0158(6) Uani 1 1 d .
H14A H 0.2904 0.3698 0.0890 0.019 Uiso 1 1 calc R
H14B H 0.2981 0.4872 0.1050 0.019 Uiso 1 1 calc R
O1S O 0.09215(15) 0.37008(15) 0.34811(9) 0.0187(4) Uani 1 1 d .
H1S H 0.1017 0.4376 0.3518 0.022 Uiso 1 1 d R
C1S C 0.1246(4) 0.3272(3) 0.40665(17) 0.0435(10) Uani 1 1 d .
H1SA H 0.1917 0.3422 0.4221 0.065 Uiso 1 1 calc R
H1SB H 0.1152 0.2541 0.4051 0.065 Uiso 1 1 calc R
H1SC H 0.0880 0.3571 0.4311 0.065 Uiso 1 1 calc R

loop_
_atom_site_aniso_label
_atom_site_aniso_U_11
_atom_site_aniso_U_22
_atom_site_aniso_U_33
_atom_site_aniso_U_23
_atom_site_aniso_U_13
_atom_site_aniso_U_12
La1 0.00881(12) 0.00685(12) 0.01179(12) 0.000 0.00401(8) 0.000
Cl1 0.0276(5) 0.0089(4) 0.0208(5) 0.000 0.0037(4) 0.000
Cl2 0.0144(3) 0.0097(3) 0.0173(3) -0.0007(2) 0.0014(3) -0.0014(2)
P1 0.0102(3) 0.0090(3) 0.0124(3) 0.0013(2) 0.0047(3) 0.0006(2)
O1 0.0122(9) 0.0145(9) 0.0170(10) 0.0030(8) 0.0069(8) 0.0018(7)
O2 0.0206(10) 0.0131(10) 0.0214(10) -0.0016(8) 0.0068(9) 0.0044(8)
O3 0.0271(11) 0.0265(12) 0.0161(10) 0.0075(9) 0.0074(9) 0.0080(9)
N1 0.0147(11) 0.0077(10) 0.0158(11) 0.0018(9) 0.0047(9) -0.0020(8)
N2 0.0105(11) 0.0100(11) 0.0190(12) -0.0019(9) 0.0054(9) -0.0018(9)
N3 0.0138(11) 0.0118(11) 0.0148(11) 0.0034(9) 0.0067(9) 0.0025(9)
Br1 0.0357(2) 0.0319(2) 0.01805(18) 0.00006(13) -0.00613(14) 0.00350(14)
C1 0.0128(13) 0.0089(12) 0.0158(13) -0.0003(10) 0.0047(11) 0.0043(10)
C2 0.0122(13) 0.0120(13) 0.0203(14) -0.0016(11) 0.0055(11) -0.0017(10)
C3 0.0117(13) 0.0178(14) 0.0244(15) -0.0045(12) 0.0024(11) 0.0015(11)
C4 0.0168(14) 0.0193(15) 0.0160(14) -0.0023(11) -0.0010(11) 0.0061(11)
C5 0.0200(15) 0.0137(14) 0.0201(15) 0.0022(11) 0.0036(12) 0.0026(11)
C6 0.0154(13) 0.0095(12) 0.0177(14) -0.0003(10) 0.0041(11) -0.0026(10)
C7 0.0108(13) 0.0117(13) 0.0248(15) -0.0010(11) 0.0048(11) 0.0016(10)
C8 0.0184(15) 0.0153(14) 0.0254(16) -0.0005(12) 0.0100(13) 0.0046(11)
C9 0.0173(14) 0.0167(14) 0.0211(14) -0.0047(12) 0.0032(12) -0.0018(11)
C10 0.0203(14) 0.0093(13) 0.0235(15) -0.0036(11) 0.0095(12) -0.0037(11)
C11 0.0163(13) 0.0135(13) 0.0166(13) 0.0027(11) 0.0051(11) 0.0043(10)
C12 0.0159(14) 0.0253(16) 0.0195(15) 0.0046(12) 0.0017(12) 0.0049(12)
C13 0.0289(16) 0.0236(16) 0.0153(14) 0.0019(12) 0.0085(12) 0.0042(13)
C14 0.0171(14) 0.0157(13) 0.0166(14) 0.0036(11) 0.0078(11) 0.0031(11)
O1S 0.0241(11) 0.0108(10) 0.0192(10) -0.0027(8) 0.0019(9) -0.0016(8)
C1S 0.064(3) 0.034(2) 0.032(2) -0.0060(16) 0.011(2) 0.0099(19)

loop_
_atom_type_symbol
_atom_type_description
_atom_type_scat_dispersion_real
_atom_type_scat_dispersion_imag
_atom_type_scat_source
C C 0.0033 0.0016 'International Tables Vol C Tables 4.2.6.8 and 6.1.1.4'
H H 0.0000 0.0000 'International Tables Vol C Tables 4.2.6.8 and 6.1.1.4'
N N 0.0061 0.0033 'International Tables Vol C Tables 4.2.6.8 and 6.1.1.4'
O O 0.0106 0.0060 'International Tables Vol C Tables 4.2.6.8 and 6.1.1.4'
P P 0.1023 0.0942 'International Tables Vol C Tables 4.2.6.8 and 6.1.1.4'
Br Br -0.2901 2.4595 'International Tables Vol C Tables 4.2.6.8 and 6.1.1.4'
La La -0.2871 2.4523 'International Tables Vol C Tables 4.2.6.8 and 6.1.1.4'
Cl Cl 0.1484 0.1585 'International Tables Vol C Tables 4.2.6.8 and 6.1.1.4'

loop_
_geom_angle_atom_site_label_1
_geom_angle_atom_site_label_2
_geom_angle_atom_site_label_3
_geom_angle
_geom_angle_site_symmetry_1
_geom_angle_site_symmetry_3
O1 La1 O1 166.85(9) . 2
O1 La1 O1S 92.53(7) . .
O1 La1 O1S 82.82(7) 2 .
O1 La1 O1S 82.82(7) . 2
O1 La1 O1S 92.53(7) 2 2
O1S La1 O1S 138.69(9) . 2
O1 La1 Cl1 83.42(5) . .
O1 La1 Cl1 83.42(5) 2 .
O1S La1 Cl1 69.35(5) . .
O1S La1 Cl1 69.35(5) 2 .
O1 La1 Cl2 108.59(5) . .
O1 La1 Cl2 81.70(5) 2 .
O1S La1 Cl2 144.26(5) . .
O1S La1 Cl2 74.10(5) 2 .
Cl1 La1 Cl2 139.664(13) . .
O1 La1 Cl2 81.70(5) . 2
O1 La1 Cl2 108.59(5) 2 2
O1S La1 Cl2 74.10(5) . 2
O1S La1 Cl2 144.26(5) 2 2
Cl1 La1 Cl2 139.664(13) . 2
Cl2 La1 Cl2 80.67(3) . 2
O1 P1 N2 110.42(11) . .
O1 P1 N3 109.21(12) . .
N2 P1 N3 109.92(12) . .
O1 P1 N1 114.53(12) . .
N2 P1 N1 107.08(12) . .
N3 P1 N1 105.52(12) . .
P1 O1 La1 173.27(13) . .
C8 O2 C9 111.6(2) . .
C13 O3 C12 110.3(2) . .
C1 N1 P1 128.33(19) . .
C1 N1 H1N 113.8 . .
P1 N1 H1N 117.7 . .
C7 N2 C10 112.3(2) . .
C7 N2 P1 125.34(18) . .
C10 N2 P1 121.45(18) . .
C14 N3 C11 111.3(2) . .
C14 N3 P1 122.04(18) . .
C11 N3 P1 118.15(18) . .
C2 C1 C6 119.6(3) . .
C2 C1 N1 118.4(2) . .
C6 C1 N1 122.0(2) . .
C3 C2 C1 120.7(3) . .
C3 C2 H2A 119.6 . .
C1 C2 H2A 119.6 . .
C2 C3 C4 119.2(3) . .
C2 C3 H3A 120.4 . .
C4 C3 H3A 120.4 . .
C5 C4 C3 120.8(3) . .
C5 C4 Br1 119.8(2) . .
C3 C4 Br1 119.4(2) . .
C4 C5 C6 119.9(3) . .
C4 C5 H5A 120.1 . .
C6 C5 H5A 120.1 . .
C5 C6 C1 119.8(3) . .
C5 C6 H6A 120.1 . .
C1 C6 H6A 120.1 . .
N2 C7 C8 110.1(2) . .
N2 C7 H7A 109.6 . .
C8 C7 H7A 109.6 . .
N2 C7 H7B 109.6 . .
C8 C7 H7B 109.6 . .
H7A C7 H7B 108.2 . .
O2 C8 C7 112.4(2) . .
O2 C8 H8A 109.1 . .
C7 C8 H8A 109.1 . .
O2 C8 H8B 109.1 . .
C7 C8 H8B 109.1 . .
H8A C8 H8B 107.9 . .
O2 C9 C10 111.5(2) . .
O2 C9 H9A 109.3 . .
C10 C9 H9A 109.3 . .
O2 C9 H9B 109.3 . .
C10 C9 H9B 109.3 . .
H9A C9 H9B 108.0 . .
N2 C10 C9 109.9(2) . .
N2 C10 H10A 109.7 . .
C9 C10 H10A 109.7 . .
N2 C10 H10B 109.7 . .
C9 C10 H10B 109.7 . .
H10A C10 H10B 108.2 . .
N3 C11 C12 108.0(2) . .
N3 C11 H11A 110.1 . .
C12 C11 H11A 110.1 . .
N3 C11 H11B 110.1 . .
C12 C11 H11B 110.1 . .
H11A C11 H11B 108.4 . .
O3 C12 C11 111.1(2) . .
O3 C12 H12A 109.4 . .
C11 C12 H12A 109.4 . .
O3 C12 H12B 109.4 . .
C11 C12 H12B 109.4 . .
H12A C12 H12B 108.0 . .
O3 C13 C14 111.1(2) . .
O3 C13 H13A 109.4 . .
C14 C13 H13A 109.4 . .
O3 C13 H13B 109.4 . .
C14 C13 H13B 109.4 . .
H13A C13 H13B 108.0 . .
N3 C14 C13 109.3(2) . .
N3 C14 H14A 109.8 . .
C13 C14 H14A 109.8 . .
N3 C14 H14B 109.8 . .
C13 C14 H14B 109.8 . .
H14A C14 H14B 108.3 . .
C1S O1S La1 135.0(2) . .
C1S O1S H1S 106.1 . .
La1 O1S H1S 118.1 . .
O1S C1S H1SA 109.5 . .
O1S C1S H1SB 109.5 . .
H1SA C1S H1SB 109.5 . .
O1S C1S H1SC 109.5 . .
H1SA C1S H1SC 109.5 . .
H1SB C1S H1SC 109.5 . .

loop_
_geom_bond_atom_site_label_1
_geom_bond_atom_site_label_2
_geom_bond_distance
_geom_bond_site_symmetry_2
La1 O1 2.3960(19) .
La1 O1 2.3960(19) 2
La1 O1S 2.538(2) .
La1 O1S 2.538(2) 2
La1 Cl1 2.7792(10) .
La1 Cl2 2.8520(7) .
La1 Cl2 2.8520(7) 2
P1 O1 1.4930(19) .
P1 N2 1.627(2) .
P1 N3 1.639(2) .
P1 N1 1.646(2) .
O2 C8 1.429(4) .
O2 C9 1.430(3) .
O3 C13 1.421(4) .
O3 C12 1.428(4) .
N1 C1 1.412(3) .
N1 H1N 0.9337 .
N2 C7 1.470(3) .
N2 C10 1.473(3) .
N3 C14 1.466(3) .
N3 C11 1.480(3) .
Br1 C4 1.903(3) .
C1 C2 1.390(4) .
C1 C6 1.398(4) .
C2 C3 1.388(4) .
C2 H2A 0.9300 .
C3 C4 1.390(4) .
C3 H3A 0.9300 .
C4 C5 1.383(4) .
C5 C6 1.394(4) .
C5 H5A 0.9300 .
C6 H6A 0.9300 .
C7 C8 1.514(4) .
C7 H7A 0.9700 .
C7 H7B 0.9700 .
C8 H8A 0.9700 .
C8 H8B 0.9700 .
C9 C10 1.504(4) .
C9 H9A 0.9700 .
C9 H9B 0.9700 .
C10 H10A 0.9700 .
C10 H10B 0.9700 .
C11 C12 1.512(4) .
C11 H11A 0.9700 .
C11 H11B 0.9700 .
C12 H12A 0.9700 .
C12 H12B 0.9700 .
C13 C14 1.516(4) .
C13 H13A 0.9700 .
C13 H13B 0.9700 .
C14 H14A 0.9700 .
C14 H14B 0.9700 .
O1S C1S 1.464(4) .
O1S H1S 0.8906 .
C1S H1SA 0.9600 .
C1S H1SB 0.9600 .
C1S H1SC 0.9600 .

loop_
_geom_hbond_atom_site_label_D
_geom_hbond_atom_site_label_H
_geom_hbond_atom_site_label_A
_geom_hbond_site_symmetry_A
_geom_hbond_distance_DH
_geom_hbond_distance_HA
_geom_hbond_distance_DA
_geom_hbond_angle_DHA
N1 H1N Cl2 3_555 0.93 2.39 3.318(2) 174
O1S H1S O2 4_555 0.89 1.96 2.832(3) 164

loop_
_geom_torsion_atom_site_label_1
_geom_torsion_atom_site_label_2
_geom_torsion_atom_site_label_3
_geom_torsion_atom_site_label_4
_geom_torsion
_geom_torsion_site_symmetry_1
O1 P1 N1 C1 56.2(3) .
N2 P1 N1 C1 -66.6(2) .
N3 P1 N1 C1 176.4(2) .
O1 P1 N2 C7 -145.9(2) .
N3 P1 N2 C7 93.5(2) .
N1 P1 N2 C7 -20.6(3) .
O1 P1 N2 C10 22.3(3) .
N3 P1 N2 C10 -98.3(2) .
N1 P1 N2 C10 147.6(2) .
O1 P1 N3 C14 -165.2(2) .
N2 P1 N3 C14 -43.9(2) .
N1 P1 N3 C14 71.2(2) .
O1 P1 N3 C11 49.6(2) .
N2 P1 N3 C11 170.90(19) .
N1 P1 N3 C11 -74.0(2) .
P1 N1 C1 C2 169.9(2) .
P1 N1 C1 C6 -10.9(4) .
C6 C1 C2 C3 -2.4(4) .
N1 C1 C2 C3 176.8(2) .
C1 C2 C3 C4 2.1(4) .
C2 C3 C4 C5 -0.7(4) .
C2 C3 C4 Br1 179.0(2) .
C3 C4 C5 C6 -0.4(4) .
Br1 C4 C5 C6 179.9(2) .
C4 C5 C6 C1 0.1(4) .
C2 C1 C6 C5 1.3(4) .
N1 C1 C6 C5 -177.9(2) .
C10 N2 C7 C8 52.8(3) .
P1 N2 C7 C8 -138.1(2) .
C9 O2 C8 C7 56.4(3) .
N2 C7 C8 O2 -53.3(3) .
C8 O2 C9 C10 -57.9(3) .
C7 N2 C10 C9 -54.6(3) .
P1 N2 C10 C9 135.8(2) .
O2 C9 C10 N2 56.4(3) .
C14 N3 C11 C12 56.8(3) .
P1 N3 C11 C12 -154.5(2) .
C13 O3 C12 C11 61.0(3) .
N3 C11 C12 O3 -58.7(3) .
C12 O3 C13 C14 -59.6(3) .
C11 N3 C14 C13 -56.2(3) .
P1 N3 C14 C13 156.6(2) .
O3 C13 C14 N3 57.0(3) .
O1 La1 O1S C1S -115.3(3) .
O1 La1 O1S C1S 77.0(3) 2
O1S La1 O1S C1S 162.7(3) 2
Cl1 La1 O1S C1S 162.7(3) .
Cl2 La1 O1S C1S 12.1(3) .
Cl2 La1 O1S C1S -34.7(3) 2
